data_4081929
loop_
_publ_author_name
'Xu, Wengang'
'Sun, Hongjian'
'Xiong, Zichang'
'Li, Xiaoyan'

_publ_section_title
;
 Acid-Promoted Selective Carbon--Fluorine Bond Activation and
 Functionalization of Hexafluoropropene by Nickel Complexes Supported with
 Phosphine Ligands
;
_journal_issue 23
_journal_name_full Organometallics
_journal_page_first 7122
_journal_paper_doi 10.1021/om400782v
_journal_volume 32
_journal_year 2013
_chemical_formula_moiety 'C17 H23 F5 Ni P2'
_chemical_formula_sum 'C17 H23 F5 Ni P2'
_chemical_formula_weight 443.00
_chemical_name_systematic
; 
 ? 
;
_space_group_IT_number 9
_symmetry_cell_setting monoclinic
_symmetry_space_group_name_Hall 'C -2yc'
_symmetry_space_group_name_H-M 'C 1 c 1'
_atom_sites_solution_hydrogens geom
_atom_sites_solution_primary direct
_atom_sites_solution_secondary difmap
_audit_creation_method SHELXL-97
_cell_angle_alpha 90.00
_cell_angle_beta 114.75(3)
_cell_angle_gamma 90.00
_cell_formula_units_Z 4
_cell_length_a 13.489(3)
_cell_length_b 14.090(3)
_cell_length_c 12.095(2)
_cell_measurement_reflns_used 1970
_cell_measurement_temperature 153(2)
_cell_measurement_theta_max 26.4
_cell_measurement_theta_min 2.4
_cell_volume 2087.6(9)
_computing_cell_refinement 'Bruker XSCANS'
_computing_data_collection 'Bruker XSCANS'
_computing_data_reduction 'Bruker SHELXTL'
_computing_molecular_graphics 'Bruker SHELXTL'
_computing_publication_material 'Bruker SHELXTL'
_computing_structure_refinement 'SHELXL-97 (Sheldrick, 1997)'
_computing_structure_solution 'SHELXS-97 (Sheldrick, 1990)'
_diffrn_ambient_temperature 153(2)
_diffrn_measured_fraction_theta_full 0.997
_diffrn_measured_fraction_theta_max 0.977
_diffrn_measurement_device_type 'CCD area detector'
_diffrn_measurement_method '\w scans'
_diffrn_radiation_monochromator graphite
_diffrn_radiation_source 'fine-focus sealed tube'
_diffrn_radiation_type MoK\a
_diffrn_radiation_wavelength 0.71073
_diffrn_reflns_av_R_equivalents 0.0226
_diffrn_reflns_av_sigmaI/netI 0.0339
_diffrn_reflns_limit_h_max 17
_diffrn_reflns_limit_h_min -17
_diffrn_reflns_limit_k_max 17
_diffrn_reflns_limit_k_min -18
_diffrn_reflns_limit_l_max 15
_diffrn_reflns_limit_l_min -6
_diffrn_reflns_number 5382
_diffrn_reflns_theta_full 25.00
_diffrn_reflns_theta_max 27.57
_diffrn_reflns_theta_min 2.20
_exptl_absorpt_coefficient_mu 1.122
_exptl_absorpt_correction_T_max 0.8235
_exptl_absorpt_correction_T_min 0.7984
_exptl_absorpt_correction_type multi-scan
_exptl_absorpt_process_details sadabs
_exptl_crystal_colour light-yellow
_exptl_crystal_density_diffrn 1.410
_exptl_crystal_density_method 'not measured'
_exptl_crystal_description needle
_exptl_crystal_F_000 912
_exptl_crystal_size_max 0.21
_exptl_crystal_size_mid 0.20
_exptl_crystal_size_min 0.18
_refine_diff_density_max 0.289
_refine_diff_density_min -0.204
_refine_diff_density_rms 0.050
_refine_ls_abs_structure_details 'Flack H D (1983), Acta Cryst. A39, 876-881'
_refine_ls_abs_structure_Flack 0.00
_refine_ls_extinction_method none
_refine_ls_goodness_of_fit_ref 1.041
_refine_ls_hydrogen_treatment constr
_refine_ls_matrix_type full
_refine_ls_number_parameters 278
_refine_ls_number_reflns 2686
_refine_ls_number_restraints 2
_refine_ls_restrained_S_all 1.041
_refine_ls_R_factor_all 0.0405
_refine_ls_R_factor_gt 0.0291
_refine_ls_shift/su_max 0.000
_refine_ls_shift/su_mean 0.000
_refine_ls_structure_factor_coef Fsqd
_refine_ls_weighting_details 'calc w=1/[\s^2^(Fo^2^)+(0.0413P)^2^+0.3896P] where P=(Fo^2^+2Fc^2^)/3'
_refine_ls_weighting_scheme calc
_refine_ls_wR_factor_gt 0.0736
_refine_ls_wR_factor_ref 0.0803
_reflns_number_gt 2176
_reflns_number_total 2686
_reflns_threshold_expression >2sigma(I)
_cod_data_source_file om400782v_si_002.cif
_cod_data_source_block complex10
_cod_depositor_comments
;
The following automatic conversions were performed:

'_symmetry_cell_setting' value 'Monoclinic' changed to 'monoclinic'
according to /home/saulius/struct/CIF-dictionaries/cif_core.dic
dictionary named 'cif_core.dic' version 2.4.2 from 2011-04-26.

Automatic conversion script
Id: cif_fix_values 1891 2012-01-12 08:04:46Z andrius 
;
_cod_original_cell_volume 2087.5(7)
_cod_original_sg_symbol_H-M 'Cc   '
_cod_database_code 4081929

loop_
_symmetry_equiv_pos_as_xyz
'x, y, z'
'x, -y, z+1/2'
'x+1/2, y+1/2, z'
'x+1/2, -y+1/2, z+1/2'

loop_
_atom_site_label
_atom_site_type_symbol
_atom_site_fract_x
_atom_site_fract_y
_atom_site_fract_z
_atom_site_U_iso_or_equiv
_atom_site_adp_type
_atom_site_occupancy
_atom_site_symmetry_multiplicity
_atom_site_calc_flag
_atom_site_refinement_flags
_atom_site_disorder_assembly
_atom_site_disorder_group
Ni1 Ni 0.26402(16) 0.08131(2) 0.02347(19) 0.02904(12) Uani 1 1 d . . .
P1 P 0.10874(11) 0.07185(17) 0.03783(13) 0.0341(7) Uani 1 1 d . . .
P2 P 0.41901(11) 0.07037(19) 0.00681(14) 0.0368(7) Uani 1 1 d . . .
C12 C 0.2622(10) -0.2369(2) 0.0240(12) 0.0325(7) Uani 1 1 d . . .
C10 C 0.2653(10) -0.0501(2) 0.0266(12) 0.0368(9) Uani 1 1 d . . .
C2 C 0.2637(10) 0.2177(2) 0.0242(13) 0.0443(9) Uani 1 1 d . A .
C11 C 0.2666(12) -0.1348(2) 0.0256(14) 0.0379(7) Uani 1 1 d . . .
C3 C 0.2099(10) 0.2692(7) -0.0780(10) 0.058(3) Uani 1 1 d . . .
C1 C 0.3203(10) 0.2703(8) 0.1314(11) 0.064(3) Uani 1 1 d . . .
C17 C 0.2329(7) -0.2887(7) -0.0874(9) 0.042(2) Uani 1 1 d . . .
H17 H 0.2145 -0.2563 -0.1604 0.050 Uiso 1 1 calc R . .
C5 C 0.0083(9) 0.0107(9) -0.0880(12) 0.068(3) Uani 1 1 d . . .
H5A H -0.0602 0.0119 -0.0813 0.102 Uiso 1 1 calc R . .
H5B H 0.0307 -0.0540 -0.0882 0.102 Uiso 1 1 calc R . .
H5C H 0.0001 0.0410 -0.1624 0.102 Uiso 1 1 calc R . .
C9 C 0.4161(10) 0.0072(8) -0.1183(10) 0.059(3) Uani 1 1 d . . .
H9A H 0.4894 -0.0069 -0.1069 0.089 Uiso 1 1 calc R . .
H9B H 0.3807 0.0445 -0.1907 0.089 Uiso 1 1 calc R . .
H9C H 0.3766 -0.0510 -0.1263 0.089 Uiso 1 1 calc R . .
C8 C 0.5257(9) 0.0124(7) 0.1360(9) 0.051(3) Uani 1 1 d . . .
H8A H 0.4974 -0.0449 0.1550 0.076 Uiso 1 1 calc R . .
H8B H 0.5502 0.0541 0.2051 0.076 Uiso 1 1 calc R . .
H8C H 0.5858 -0.0028 0.1163 0.076 Uiso 1 1 calc R . .
C13 C 0.2911(8) -0.2847(7) 0.1261(10) 0.052(3) Uani 1 1 d . . .
H13 H 0.3124 -0.2520 0.1993 0.063 Uiso 1 1 calc R . .
C6 C 0.1152(10) 0.0013(11) 0.1695(12) 0.087(4) Uani 1 1 d . . .
H6A H 0.0476 0.0073 0.1773 0.131 Uiso 1 1 calc R . .
H6B H 0.1740 0.0241 0.2422 0.131 Uiso 1 1 calc R . .
H6C H 0.1276 -0.0642 0.1572 0.131 Uiso 1 1 calc R . .
C14 C 0.2903(8) -0.3868(6) 0.1263(11) 0.056(3) Uani 1 1 d . . .
H14 H 0.3085 -0.4202 0.1985 0.068 Uiso 1 1 calc R . .
C16 C 0.2320(10) -0.3833(9) -0.0862(11) 0.071(3) Uani 1 1 d . . .
H16 H 0.2100 -0.4158 -0.1595 0.085 Uiso 1 1 calc R . .
C7 C 0.4874(8) 0.1848(7) -0.0014(10) 0.064(3) Uani 1 1 d . . .
H7A H 0.5545 0.1712 -0.0078 0.095 Uiso 1 1 calc R . .
H7B H 0.5025 0.2213 0.0709 0.095 Uiso 1 1 calc R . .
H7C H 0.4401 0.2203 -0.0714 0.095 Uiso 1 1 calc R . .
C15 C 0.2622(15) -0.4338(3) 0.019(2) 0.0653(14) Uani 1 1 d . . .
H15 H 0.2638 -0.4997 0.0171 0.078 Uiso 1 1 calc R . .
C4 C 0.0404(7) 0.1740(8) 0.0508(13) 0.088(4) Uani 1 1 d . . .
H4A H 0.0246 0.2138 -0.0190 0.132 Uiso 1 1 calc R . .
H4B H 0.0857 0.2079 0.1232 0.132 Uiso 1 1 calc R . .
H4C H -0.0265 0.1562 0.0552 0.132 Uiso 1 1 calc R . .
F1 F 0.3649(18) 0.2287(18) 0.234(2) 0.056(4) Uani 0.51(2) 1 d P A 1
F2 F 0.3277(16) 0.3507(9) 0.1563(12) 0.081(6) Uani 0.51(2) 1 d P A 1
F3 F 0.1392(12) 0.3413(8) -0.0615(15) 0.072(6) Uani 0.51(2) 1 d P A 1
F4 F 0.2708(15) 0.3312(11) -0.1050(13) 0.075(5) Uani 0.51(2) 1 d P A 1
F5 F 0.1414(16) 0.2313(15) -0.178(2) 0.067(5) Uani 0.51(2) 1 d P A 1
F1A F 0.172(2) 0.2131(14) -0.1894(19) 0.069(5) Uani 0.49(2) 1 d P A 2
F2A F 0.1975(14) 0.3606(9) -0.1159(14) 0.077(6) Uani 0.49(2) 1 d P A 2
F3A F 0.2513(17) 0.3366(12) 0.1441(16) 0.083(6) Uani 0.49(2) 1 d P A 2
F4A F 0.3943(14) 0.3375(10) 0.1070(17) 0.091(7) Uani 0.49(2) 1 d P A 2
F5A F 0.402(2) 0.222(2) 0.224(3) 0.096(8) Uani 0.49(2) 1 d P A 2

loop_
_atom_site_aniso_label
_atom_site_aniso_U_11
_atom_site_aniso_U_22
_atom_site_aniso_U_33
_atom_site_aniso_U_23
_atom_site_aniso_U_13
_atom_site_aniso_U_12
Ni1 0.02507(19) 0.02523(19) 0.0393(2) 0.0026(6) 0.01589(16) 0.0006(6)
P1 0.0270(14) 0.0425(15) 0.0349(13) -0.0012(9) 0.0150(12) -0.0001(9)
P2 0.0238(14) 0.0460(15) 0.0430(15) 0.0107(11) 0.0163(12) 0.0050(10)
C12 0.0249(15) 0.0286(14) 0.0436(18) -0.008(5) 0.0141(13) 0.002(5)
C10 0.0316(17) 0.0353(16) 0.046(2) -0.003(5) 0.0193(16) -0.019(4)
C2 0.0389(19) 0.0310(16) 0.064(2) 0.007(5) 0.0223(18) 0.022(4)
C11 0.0331(18) 0.0322(15) 0.0480(19) 0.002(5) 0.0165(15) 0.003(5)
C3 0.061(7) 0.040(5) 0.071(7) 0.002(5) 0.025(6) -0.008(5)
C1 0.060(7) 0.061(7) 0.059(7) -0.036(5) 0.014(6) -0.020(5)
C17 0.037(5) 0.036(4) 0.048(5) -0.018(3) 0.013(4) -0.008(3)
C5 0.028(5) 0.110(8) 0.067(7) -0.028(6) 0.021(5) -0.016(5)
C9 0.053(6) 0.083(6) 0.046(5) -0.013(4) 0.025(5) -0.015(5)
C8 0.039(5) 0.068(5) 0.040(5) 0.020(4) 0.012(4) 0.002(4)
C13 0.048(6) 0.059(6) 0.050(5) -0.007(4) 0.020(5) 0.000(4)
C6 0.053(7) 0.157(11) 0.066(7) 0.030(7) 0.039(6) -0.016(7)
C14 0.041(5) 0.026(4) 0.104(8) 0.025(5) 0.033(5) 0.002(4)
C16 0.049(6) 0.087(8) 0.071(7) -0.039(6) 0.021(5) -0.017(6)
C7 0.052(5) 0.065(5) 0.079(6) -0.002(4) 0.032(5) -0.031(4)
C15 0.045(2) 0.0289(18) 0.125(5) -0.008(9) 0.038(3) -0.004(6)
C4 0.040(5) 0.074(5) 0.168(11) -0.059(6) 0.063(6) -0.027(4)
F1 0.062(13) 0.048(7) 0.048(6) -0.006(5) 0.014(8) -0.021(8)
F2 0.137(17) 0.036(6) 0.061(7) -0.011(5) 0.034(9) -0.020(7)
F3 0.066(9) 0.039(7) 0.097(11) 0.012(6) 0.020(8) 0.019(5)
F4 0.096(12) 0.060(8) 0.067(7) 0.022(6) 0.033(7) 0.007(7)
F5 0.053(9) 0.054(8) 0.086(10) -0.002(7) 0.021(7) 0.016(7)
F1A 0.115(14) 0.035(6) 0.050(6) 0.004(4) 0.028(6) 0.025(6)
F2A 0.091(12) 0.033(5) 0.095(8) 0.037(5) 0.027(8) 0.015(5)
F3A 0.127(14) 0.058(9) 0.098(10) -0.038(7) 0.080(10) -0.013(9)
F4A 0.086(11) 0.076(10) 0.120(13) -0.044(8) 0.051(10) -0.050(7)
F5A 0.064(11) 0.067(8) 0.094(12) -0.016(8) -0.028(9) -0.001(8)

loop_
_atom_type_symbol
_atom_type_description
_atom_type_scat_dispersion_real
_atom_type_scat_dispersion_imag
_atom_type_scat_source
C C 0.0033 0.0016 'International Tables Vol C Tables 4.2.6.8 and 6.1.1.4'
H H 0.0000 0.0000 'International Tables Vol C Tables 4.2.6.8 and 6.1.1.4'
F F 0.0171 0.0103 'International Tables Vol C Tables 4.2.6.8 and 6.1.1.4'
P P 0.1023 0.0942 'International Tables Vol C Tables 4.2.6.8 and 6.1.1.4'
Ni Ni 0.3393 1.1124 'International Tables Vol C Tables 4.2.6.8 and 6.1.1.4'

loop_
_geom_angle_atom_site_label_1
_geom_angle_atom_site_label_2
_geom_angle_atom_site_label_3
_geom_angle
C10 Ni1 C2 178.7(6)
C10 Ni1 P1 86.5(3)
C2 Ni1 P1 93.3(4)
C10 Ni1 P2 86.0(3)
C2 Ni1 P2 94.3(4)
P1 Ni1 P2 172.42(4)
C4 P1 C5 103.5(5)
C4 P1 C6 101.7(7)
C5 P1 C6 102.7(6)
C4 P1 Ni1 121.1(3)
C5 P1 Ni1 112.0(4)
C6 P1 Ni1 113.7(4)
C9 P2 C8 103.8(6)
C9 P2 C7 103.0(5)
C8 P2 C7 101.6(5)
C9 P2 Ni1 116.2(4)
C8 P2 Ni1 113.3(4)
C7 P2 Ni1 116.9(4)
C13 C12 C17 118.6(3)
C13 C12 C11 120.3(13)
C17 C12 C11 120.9(13)
C11 C10 Ni1 178.1(12)
C3 C2 C1 115.9(4)
C3 C2 Ni1 122.3(9)
C1 C2 Ni1 121.9(9)
C10 C11 C12 176.9(14)
F5 C3 F4 108.4(15)
F5 C3 C2 122.3(12)
F4 C3 C2 115.2(12)
F5 C3 F2A 97.9(13)
F4 C3 F2A 45.0(10)
C2 C3 F2A 139.7(11)
F5 C3 F1A 21.9(14)
F4 C3 F1A 98.3(15)
C2 C3 F1A 113.6(11)
F2A C3 F1A 104.9(13)
F5 C3 F3 99.4(12)
F4 C3 F3 94.8(12)
C2 C3 F3 112.3(11)
F2A C3 F3 52.5(10)
F1A C3 F3 120.3(13)
F2 C1 F1 104.0(15)
F2 C1 F3A 45.4(11)
F1 C1 F3A 105.8(16)
F2 C1 F5A 108.2(16)
F1 C1 F5A 24.5(18)
F3A C1 F5A 126.5(17)
F2 C1 C2 134.7(14)
F1 C1 C2 120.5(14)
F3A C1 C2 109.2(13)
F5A C1 C2 115.7(15)
F2 C1 F4A 56.1(12)
F1 C1 F4A 113.7(14)
F3A C1 F4A 97.5(13)
F5A C1 F4A 95.5(18)
C2 C1 F4A 107.5(11)
C16 C17 C12 119.9(10)
C16 C17 H17 120.1
C12 C17 H17 120.1
P1 C5 H5A 109.5
P1 C5 H5B 109.5
H5A C5 H5B 109.5
P1 C5 H5C 109.5
H5A C5 H5C 109.5
H5B C5 H5C 109.5
P2 C9 H9A 109.5
P2 C9 H9B 109.5
H9A C9 H9B 109.5
P2 C9 H9C 109.5
H9A C9 H9C 109.5
H9B C9 H9C 109.5
P2 C8 H8A 109.5
P2 C8 H8B 109.5
H8A C8 H8B 109.5
P2 C8 H8C 109.5
H8A C8 H8C 109.5
H8B C8 H8C 109.5
C12 C13 C14 121.0(10)
C12 C13 H13 119.5
C14 C13 H13 119.5
P1 C6 H6A 109.5
P1 C6 H6B 109.5
H6A C6 H6B 109.5
P1 C6 H6C 109.5
H6A C6 H6C 109.5
H6B C6 H6C 109.5
C15 C14 C13 118.8(10)
C15 C14 H14 120.6
C13 C14 H14 120.6
C17 C16 C15 122.2(10)
C17 C16 H16 118.9
C15 C16 H16 118.9
P2 C7 H7A 109.5
P2 C7 H7B 109.5
H7A C7 H7B 109.5
P2 C7 H7C 109.5
H7A C7 H7C 109.5
H7B C7 H7C 109.5
C16 C15 C14 119.4(4)
C16 C15 H15 120.3
C14 C15 H15 120.3
P1 C4 H4A 109.5
P1 C4 H4B 109.5
H4A C4 H4B 109.5
P1 C4 H4C 109.5
H4A C4 H4C 109.5
H4B C4 H4C 109.5

loop_
_geom_bond_atom_site_label_1
_geom_bond_atom_site_label_2
_geom_bond_distance
Ni1 C10 1.852(3)
Ni1 C2 1.922(3)
Ni1 P1 2.177(3)
Ni1 P2 2.188(3)
P1 C4 1.751(11)
P1 C5 1.780(11)
P1 C6 1.848(12)
P2 C9 1.742(11)
P2 C8 1.816(10)
P2 C7 1.881(9)
C12 C13 1.313(15)
C12 C17 1.435(14)
C12 C11 1.440(4)
C10 C11 1.193(4)
C2 C3 1.352(15)
C2 C1 1.409(15)
C3 F5 1.29(3)
C3 F4 1.330(18)
C3 F2A 1.353(16)
C3 F1A 1.46(2)
C3 F3 1.462(18)
C1 F2 1.166(16)
C1 F1 1.27(3)
C1 F3A 1.37(2)
C1 F5A 1.38(3)
C1 F4A 1.49(2)
C17 C16 1.332(16)
C17 H17 0.9300
C5 H5A 0.9600
C5 H5B 0.9600
C5 H5C 0.9600
C9 H9A 0.9600
C9 H9B 0.9600
C9 H9C 0.9600
C8 H8A 0.9600
C8 H8B 0.9600
C8 H8C 0.9600
C13 C14 1.439(14)
C13 H13 0.9300
C6 H6A 0.9600
C6 H6B 0.9600
C6 H6C 0.9600
C14 C15 1.37(2)
C14 H14 0.9300
C16 C15 1.36(2)
C16 H16 0.9300
C7 H7A 0.9600
C7 H7B 0.9600
C7 H7C 0.9600
C15 H15 0.9300
C4 H4A 0.9600
C4 H4B 0.9600
C4 H4C 0.9600
